data_4130808
loop_
_publ_author_name
'Tokmic, Kenan'
'Markus, Charles R.'
'Zhu, Lingyang'
'Fout, Alison R.'

_publ_contact_author
; 
Alison R. Fout 
University of Illinois 
School of Chemical Sciences 
A406 CLSL, Box 54-6 
600 South Mathews Avenue 
Urbana, Illinois  61801 
USA 
;
_publ_section_title
;
 Well-Defined Cobalt(I) Dihydrogen Catalyst: Experimental Evidence for a
 Co(I)/Co(III) Redox Process in Olefin Hydrogenation.
;
_journal_issue 36
_journal_name_full 'Journal of the American Chemical Society'
_journal_page_first 11907
_journal_page_last 11913
_journal_paper_doi 10.1021/jacs.6b07066
_journal_volume 138
_journal_year 2016
_chemical_formula_moiety
; 
C41 H42 Co N6 P 
;
_chemical_formula_sum 'C41 H42 Co N6 P'
_chemical_formula_weight 708.71
_space_group_crystal_system monoclinic
_space_group_IT_number 14
_space_group_name_Hall '-P 2yn'
_space_group_name_H-M_alt 'P 1 21/n 1'
_atom_sites_solution_hydrogens geom
_atom_sites_solution_primary direct
_atom_sites_solution_secondary difmap
_audit_creation_date 2015-10-05
_audit_creation_method
; 
Olex2 1.2 
(compiled 2015.01.26 svn.r3150 for OlexSys, GUI svn.r4998) 
;
_audit_update_record
; 
? 
;
_cell_angle_alpha 90.00
_cell_angle_beta 94.4478(12)
_cell_angle_gamma 90.00
_cell_formula_units_Z 4
_cell_length_a 7.8946(3)
_cell_length_b 16.5851(5)
_cell_length_c 27.3473(10)
_cell_measurement_reflns_used 88825
_cell_measurement_temperature 100(2)
_cell_measurement_theta_max 27.12
_cell_measurement_theta_min 2.46
_cell_volume 3569.9(2)
_computing_cell_refinement 'SAINT V8.34A (Bruker, 2005)'
_computing_data_collection 'APEX2 V2014.9-0 (Bruker, 2014)'
_computing_data_reduction
; 
SAINT V8.34A, XPREP v2014/2, SADABS V2014/4, TWINABS V2012/1 
(Bruker, 2012 & 2014) 
;
_computing_molecular_graphics 'Olex2 (Dolomanov et al., 2009)'
_computing_publication_material 'XCIF V2014-2 (Bruker, 2014)'
_computing_structure_refinement
; 
SHELX-2014-6 (Sheldrick, 2014) 
Olex2 1.2.6 (Dolomanov et. al., 2009) 
;
_computing_structure_solution 'SHELX-97 (Sheldrick, 2008)'
_diffrn_ambient_temperature 100(2)
_diffrn_measured_fraction_theta_full 1.000
_diffrn_measured_fraction_theta_max 0.999
_diffrn_measurement_device 'Bruker D8 Venture/Photon 100'
_diffrn_measurement_method 'profile data from \f and \w scans'
_diffrn_radiation_monochromator 'multilayer mirrors'
_diffrn_radiation_source 'microfocus sealed tube'
_diffrn_radiation_type MoK\a
_diffrn_radiation_wavelength 0.71073
_diffrn_radiation_wavelength_id cd34w
_diffrn_reflns_av_R_equivalents 0.0593
_diffrn_reflns_av_unetI/netI 0.0248
_diffrn_reflns_limit_h_max 10
_diffrn_reflns_limit_h_min -10
_diffrn_reflns_limit_k_max 21
_diffrn_reflns_limit_k_min -21
_diffrn_reflns_limit_l_max 34
_diffrn_reflns_limit_l_min -35
_diffrn_reflns_number 88825
_diffrn_reflns_theta_full 26.00
_diffrn_reflns_theta_max 27.12
_diffrn_reflns_theta_min 2.46
_diffrn_source 'fine-focus sealed tube'
_exptl_absorpt_coefficient_mu 0.564
_exptl_absorpt_correction_T_max 0.96546
_exptl_absorpt_correction_T_min 0.91751
_exptl_absorpt_correction_type integration
_exptl_absorpt_process_details 'SADABS V2014/4 (Bruker, 2014)'
_exptl_crystal_colour red
_exptl_crystal_density_diffrn 1.319
_exptl_crystal_density_method 'not measured'
_exptl_crystal_description plate
_exptl_crystal_F_000 1488
_exptl_crystal_id cd34w
_exptl_crystal_preparation
; 
The data crystal was mounted using oil (Parantone-N, Exxon) to a 
0.3 mm cryo-loop (Hampton Research) with the (-1 2 1) scattering 
planes roughly normal to the spindle axis. 
;
_exptl_crystal_size_max 0.264
_exptl_crystal_size_mid 0.245
_exptl_crystal_size_min 0.07
_refine_diff_density_max 0.340
_refine_diff_density_min -0.439
_refine_diff_density_rms 0.072
_refine_ls_extinction_method none
_refine_ls_goodness_of_fit_ref 1.098
_refine_ls_hydrogen_treatment constr
_refine_ls_matrix_type full
_refine_ls_number_parameters 451
_refine_ls_number_reflns 7884
_refine_ls_number_restraints 0
_refine_ls_restrained_S_all 1.098
_refine_ls_R_factor_all 0.0503
_refine_ls_R_factor_gt 0.0386
_refine_ls_shift/su_max 0.001
_refine_ls_shift/su_mean 0.000
_refine_ls_structure_factor_coef Fsqd
_refine_ls_weighting_details 'calc w=1/[\s^2^(Fo^2^)+(0.0323P)^2^+3.5884P] where P=(Fo^2^+2Fc^2^)/3'
_refine_ls_weighting_scheme calc
_refine_ls_wR_factor_gt 0.0870
_refine_ls_wR_factor_ref 0.0919
_reflns_number_gt 6703
_reflns_number_total 7884
_reflns_threshold_expression >2sigma(I)
_cod_data_source_file ja6b07066_si_001.cif
_cod_data_source_block cd34w
_cod_database_code 4130808
_olex2_refinement_description
; 
1. Fixed Uiso 
 At 1.2 times of: 
  All C(H) groups 
 At 1.5 times of: 
  All C(H,H,H) groups 
2.a Aromatic/amide H refined with riding coordinates: 
 C3(H3), C4(H4), C5(H5), C6(H6), C9(H9), C10(H10), C11(H11), C15(H15), 
 C16(H16), C17(H17), C18(H18), C23(H23), C25(H25), C32(H32), C34(H34) 
2.b Idealised Me refined as rotating group: 
 C27(H27A,H27B,H27C), C28(H28A,H28B,H28C), C29(H29A,H29B,H29C), C36(H36A,H36B, 
 H36C), C37(H37A,H37B,H37C), C38(H38A,H38B,H38C), C39(H39A,H39B,H39C), C40(H40A, 
 H40B,H40C), C41(H41A,H41B,H41C) 
;
_olex2_submission_special_instructions 'No special instructions were received'

loop_
_space_group_symop_id
_space_group_symop_operation_xyz
1 'x, y, z'
2 '-x+1/2, y+1/2, -z+1/2'
3 '-x, -y, -z'
4 'x-1/2, -y-1/2, z-1/2'

loop_
_atom_site_label
_atom_site_type_symbol
_atom_site_fract_x
_atom_site_fract_y
_atom_site_fract_z
_atom_site_U_iso_or_equiv
_atom_site_adp_type
_atom_site_occupancy
_atom_site_calc_flag
_atom_site_refinement_flags_posn
Co1 Co 0.91599(3) 0.229583(15) 0.129490(9) 0.01382(7) Uani 1 d .
P1 P 0.66848(6) 0.28102(3) 0.146336(18) 0.01712(11) Uani 1 d .
N1 N 0.9383(2) 0.12564(10) 0.22328(6) 0.0168(3) Uani 1 d .
N2 N 1.0490(2) 0.24633(10) 0.22778(6) 0.0180(3) Uani 1 d .
N3 N 1.0528(2) 0.35845(9) 0.07713(6) 0.0175(3) Uani 1 d .
N4 N 0.9406(2) 0.27695(9) 0.02073(6) 0.0177(3) Uani 1 d .
N5 N 0.8482(2) 0.13148(11) 0.10039(6) 0.0200(4) Uani 1 d .
N6 N 0.8127(2) 0.07736(12) 0.08492(7) 0.0284(4) Uani 1 d .
C1 C 0.9719(2) 0.19131(11) 0.19435(7) 0.0161(4) Uani 1 d .
C2 C 0.9911(2) 0.13996(12) 0.27281(7) 0.0200(4) Uani 1 d .
C3 C 0.9787(3) 0.09231(13) 0.31426(7) 0.0244(4) Uani 1 d .
H3 H 0.9275 0.0405 0.3123 0.029 Uiso 1 calc R
C4 C 1.0449(3) 0.12429(15) 0.35877(8) 0.0312(5) Uani 1 d .
H4 H 1.0375 0.0939 0.3880 0.037 Uiso 1 calc R
C5 C 1.1218(3) 0.19972(15) 0.36136(8) 0.0321(5) Uani 1 d .
H5 H 1.1682 0.2191 0.3922 0.039 Uiso 1 calc R
C6 C 1.1328(3) 0.24775(14) 0.31993(8) 0.0278(5) Uani 1 d .
H6 H 1.1853 0.2993 0.3219 0.033 Uiso 1 calc R
C7 C 1.0633(2) 0.21663(12) 0.27549(7) 0.0204(4) Uani 1 d .
C8 C 1.0963(2) 0.31879(12) 0.20606(7) 0.0191(4) Uani 1 d .
C9 C 1.1834(3) 0.38471(13) 0.22732(8) 0.0231(4) Uani 1 d .
H9 H 1.2156 0.3863 0.2615 0.028 Uiso 1 calc R
C10 C 1.2212(3) 0.44801(13) 0.19674(8) 0.0255(5) Uani 1 d .
H10 H 1.2766 0.4943 0.2108 0.031 Uiso 1 calc R
C11 C 1.1810(3) 0.44611(12) 0.14611(8) 0.0240(4) Uani 1 d .
H11 H 1.2094 0.4897 0.1258 0.029 Uiso 1 calc R
C12 C 1.0978(2) 0.37803(12) 0.12648(7) 0.0182(4) Uani 1 d .
C13 C 1.0477(2) 0.31534(11) 0.15589(7) 0.0167(4) Uani 1 d .
C14 C 1.0970(3) 0.38960(12) 0.03254(7) 0.0200(4) Uani 1 d .
C15 C 1.1958(3) 0.45461(13) 0.02012(8) 0.0269(5) Uani 1 d .
H15 H 1.2474 0.4896 0.0444 0.032 Uiso 1 calc R
C16 C 1.2160(3) 0.46622(14) -0.02947(9) 0.0329(5) Uani 1 d .
H16 H 1.2842 0.5098 -0.0391 0.040 Uiso 1 calc R
C17 C 1.1393(3) 0.41600(14) -0.06544(9) 0.0327(5) Uani 1 d .
H17 H 1.1544 0.4265 -0.0990 0.039 Uiso 1 calc R
C18 C 1.0405(3) 0.35044(13) -0.05307(8) 0.0261(5) Uani 1 d .
H18 H 0.9881 0.3158 -0.0774 0.031 Uiso 1 calc R
C19 C 1.0224(3) 0.33806(12) -0.00351(8) 0.0209(4) Uani 1 d .
C20 C 0.9643(2) 0.28559(11) 0.07124(7) 0.0168(4) Uani 1 d .
C21 C 0.8994(2) 0.04622(12) 0.20441(7) 0.0181(4) Uani 1 d .
C22 C 1.0236(3) 0.00530(12) 0.18070(7) 0.0207(4) Uani 1 d .
C23 C 0.9852(3) -0.07127(13) 0.16249(7) 0.0245(4) Uani 1 d .
H23 H 1.0682 -0.0995 0.1458 0.029 Uiso 1 calc R
C24 C 0.8305(3) -0.10767(13) 0.16779(8) 0.0277(5) Uani 1 d .
C25 C 0.7101(3) -0.06587(13) 0.19238(8) 0.0273(5) Uani 1 d .
H25 H 0.6035 -0.0906 0.1964 0.033 Uiso 1 calc R
C26 C 0.7417(3) 0.01162(13) 0.21132(7) 0.0224(4) Uani 1 d .
C27 C 1.1937(3) 0.04297(13) 0.17469(8) 0.0264(5) Uani 1 d .
H27A H 1.1824 0.0834 0.1485 0.040 Uiso 1 calc GR
H27B H 1.2741 0.0012 0.1661 0.040 Uiso 1 calc GR
H27C H 1.2356 0.0688 0.2055 0.040 Uiso 1 calc GR
C28 C 0.7943(4) -0.19174(15) 0.14826(10) 0.0422(6) Uani 1 d .
H28A H 0.8841 -0.2081 0.1275 0.063 Uiso 1 calc GR
H28B H 0.6846 -0.1922 0.1289 0.063 Uiso 1 calc GR
H28C H 0.7906 -0.2294 0.1758 0.063 Uiso 1 calc GR
C29 C 0.6098(3) 0.05596(14) 0.23767(9) 0.0299(5) Uani 1 d .
H29A H 0.6647 0.0840 0.2662 0.045 Uiso 1 calc GR
H29B H 0.5264 0.0174 0.2486 0.045 Uiso 1 calc GR
H29C H 0.5523 0.0953 0.2154 0.045 Uiso 1 calc GR
C30 C 0.8502(2) 0.21156(11) -0.00393(7) 0.0177(4) Uani 1 d .
C31 C 0.6752(3) 0.21862(12) -0.01529(7) 0.0203(4) Uani 1 d .
C32 C 0.5903(3) 0.15227(14) -0.03660(7) 0.0241(4) Uani 1 d .
H32 H 0.4709 0.1554 -0.0440 0.029 Uiso 1 calc R
C33 C 0.6740(3) 0.08168(13) -0.04745(7) 0.0240(4) Uani 1 d .
C34 C 0.8499(3) 0.07858(13) -0.03801(7) 0.0225(4) Uani 1 d .
H34 H 0.9097 0.0317 -0.0467 0.027 Uiso 1 calc R
C35 C 0.9397(2) 0.14316(12) -0.01606(7) 0.0196(4) Uani 1 d .
C36 C 0.5806(3) 0.29566(14) -0.00584(8) 0.0289(5) Uani 1 d .
H36A H 0.5700 0.3015 0.0295 0.043 Uiso 1 calc GR
H36B H 0.4671 0.2936 -0.0231 0.043 Uiso 1 calc GR
H36C H 0.6433 0.3417 -0.0177 0.043 Uiso 1 calc GR
C37 C 0.5745(3) 0.01002(15) -0.06839(8) 0.0326(5) Uani 1 d .
H37A H 0.5087 -0.0136 -0.0430 0.049 Uiso 1 calc GR
H37B H 0.6533 -0.0304 -0.0796 0.049 Uiso 1 calc GR
H37C H 0.4972 0.0276 -0.0961 0.049 Uiso 1 calc GR
C38 C 1.1292(3) 0.13821(13) -0.00385(9) 0.0278(5) Uani 1 d .
H38A H 1.1846 0.1842 -0.0185 0.042 Uiso 1 calc GR
H38B H 1.1725 0.0879 -0.0170 0.042 Uiso 1 calc GR
H38C H 1.1535 0.1393 0.0318 0.042 Uiso 1 calc GR
C39 C 0.6264(3) 0.38402(13) 0.12518(9) 0.0302(5) Uani 1 d .
H39A H 0.7177 0.4195 0.1386 0.045 Uiso 1 calc GR
H39B H 0.5178 0.4023 0.1363 0.045 Uiso 1 calc GR
H39C H 0.6210 0.3855 0.0893 0.045 Uiso 1 calc GR
C40 C 0.6353(3) 0.29348(15) 0.21123(8) 0.0291(5) Uani 1 d .
H40A H 0.6394 0.2406 0.2273 0.044 Uiso 1 calc GR
H40B H 0.5241 0.3183 0.2145 0.044 Uiso 1 calc GR
H40C H 0.7246 0.3282 0.2267 0.044 Uiso 1 calc GR
C41 C 0.4756(3) 0.22699(14) 0.12438(8) 0.0277(5) Uani 1 d .
H41A H 0.4703 0.2228 0.0885 0.042 Uiso 1 calc GR
H41B H 0.3759 0.2564 0.1341 0.042 Uiso 1 calc GR
H41C H 0.4772 0.1728 0.1387 0.042 Uiso 1 calc GR

loop_
_atom_site_aniso_label
_atom_site_aniso_U_11
_atom_site_aniso_U_22
_atom_site_aniso_U_33
_atom_site_aniso_U_23
_atom_site_aniso_U_13
_atom_site_aniso_U_12
Co1 0.01343(12) 0.01420(12) 0.01372(13) 0.00130(9) 0.00038(9) -0.00213(10)
P1 0.0159(2) 0.0181(2) 0.0176(2) 0.00111(18) 0.00277(18) 0.00041(19)
N1 0.0169(8) 0.0201(8) 0.0132(8) 0.0018(6) -0.0010(6) 0.0000(7)
N2 0.0170(8) 0.0208(8) 0.0157(8) -0.0018(6) -0.0023(6) -0.0004(6)
N3 0.0167(8) 0.0153(8) 0.0211(8) 0.0013(6) 0.0048(6) -0.0021(6)
N4 0.0205(8) 0.0171(8) 0.0156(8) 0.0036(6) 0.0025(6) 0.0000(7)
N5 0.0155(8) 0.0305(10) 0.0139(8) 0.0136(7) -0.0001(6) 0.0003(7)
N6 0.0340(11) 0.0329(11) 0.0182(9) 0.0095(8) 0.0002(8) 0.0005(9)
C1 0.0118(8) 0.0195(9) 0.0170(9) 0.0000(7) 0.0015(7) 0.0005(7)
C2 0.0193(10) 0.0262(10) 0.0144(9) 0.0006(8) 0.0002(7) 0.0062(8)
C3 0.0259(11) 0.0286(11) 0.0188(10) 0.0037(8) 0.0021(8) 0.0097(9)
C4 0.0380(13) 0.0394(13) 0.0159(10) 0.0038(9) 0.0010(9) 0.0184(11)
C5 0.0357(13) 0.0435(13) 0.0160(10) -0.0057(9) -0.0055(9) 0.0135(11)
C6 0.0284(11) 0.0322(12) 0.0219(11) -0.0074(9) -0.0038(9) 0.0045(9)
C7 0.0185(9) 0.0263(10) 0.0162(9) -0.0011(8) -0.0005(7) 0.0053(8)
C8 0.0146(9) 0.0203(9) 0.0227(10) -0.0031(8) 0.0022(7) -0.0006(8)
C9 0.0170(10) 0.0269(10) 0.0253(11) -0.0100(8) 0.0013(8) -0.0015(8)
C10 0.0200(10) 0.0225(10) 0.0344(12) -0.0122(9) 0.0050(9) -0.0057(8)
C11 0.0216(10) 0.0187(10) 0.0329(12) -0.0038(8) 0.0093(9) -0.0030(8)
C12 0.0144(9) 0.0180(9) 0.0227(10) -0.0017(7) 0.0042(7) 0.0002(7)
C13 0.0138(9) 0.0158(9) 0.0205(9) -0.0028(7) 0.0017(7) -0.0001(7)
C14 0.0194(10) 0.0162(9) 0.0255(10) 0.0047(8) 0.0072(8) 0.0036(8)
C15 0.0270(11) 0.0192(10) 0.0356(12) 0.0063(9) 0.0096(9) -0.0008(9)
C16 0.0349(13) 0.0239(11) 0.0417(14) 0.0118(10) 0.0146(10) -0.0039(10)
C17 0.0372(13) 0.0319(12) 0.0309(12) 0.0136(10) 0.0149(10) 0.0046(10)
C18 0.0314(12) 0.0253(11) 0.0226(11) 0.0062(8) 0.0079(9) 0.0031(9)
C19 0.0218(10) 0.0175(9) 0.0241(10) 0.0066(8) 0.0068(8) 0.0023(8)
C20 0.0152(9) 0.0144(9) 0.0208(9) 0.0008(7) 0.0025(7) 0.0015(7)
C21 0.0212(10) 0.0190(9) 0.0136(9) 0.0042(7) -0.0029(7) -0.0004(8)
C22 0.0239(10) 0.0246(10) 0.0132(9) 0.0050(7) -0.0014(7) 0.0035(8)
C23 0.0339(12) 0.0249(10) 0.0146(9) 0.0014(8) 0.0005(8) 0.0068(9)
C24 0.0404(13) 0.0237(11) 0.0178(10) 0.0029(8) -0.0052(9) -0.0033(10)
C25 0.0276(11) 0.0275(11) 0.0261(11) 0.0082(9) -0.0022(9) -0.0077(9)
C26 0.0222(10) 0.0258(10) 0.0188(10) 0.0084(8) -0.0006(8) -0.0021(8)
C27 0.0214(10) 0.0294(11) 0.0287(11) 0.0012(9) 0.0042(9) 0.0053(9)
C28 0.0615(18) 0.0300(13) 0.0342(14) -0.0055(10) -0.0012(12) -0.0095(12)
C29 0.0214(11) 0.0312(12) 0.0377(13) 0.0076(10) 0.0054(9) -0.0024(9)
C30 0.0210(10) 0.0199(9) 0.0121(9) 0.0040(7) 0.0014(7) -0.0036(8)
C31 0.0202(10) 0.0274(10) 0.0136(9) 0.0049(8) 0.0025(7) 0.0030(8)
C32 0.0175(10) 0.0385(12) 0.0159(10) 0.0044(9) -0.0009(7) -0.0022(9)
C33 0.0277(11) 0.0324(11) 0.0116(9) 0.0017(8) 0.0004(8) -0.0076(9)
C34 0.0253(10) 0.0226(10) 0.0203(10) 0.0002(8) 0.0065(8) -0.0017(8)
C35 0.0194(10) 0.0213(9) 0.0184(10) 0.0038(8) 0.0033(7) -0.0008(8)
C36 0.0266(11) 0.0366(12) 0.0232(11) 0.0026(9) 0.0006(9) 0.0091(10)
C37 0.0340(13) 0.0422(13) 0.0214(11) -0.0052(10) -0.0001(9) -0.0139(11)
C38 0.0192(10) 0.0213(10) 0.0434(13) 0.0003(9) 0.0048(9) 0.0005(8)
C39 0.0308(12) 0.0214(10) 0.0394(13) 0.0050(9) 0.0097(10) 0.0063(9)
C40 0.0256(11) 0.0397(13) 0.0228(11) -0.0026(9) 0.0070(9) 0.0070(10)
C41 0.0185(10) 0.0317(12) 0.0324(12) 0.0016(9) -0.0008(8) -0.0018(9)

loop_
_atom_type_symbol
_atom_type_description
_atom_type_scat_dispersion_real
_atom_type_scat_dispersion_imag
_atom_type_scat_source
C C 0.0033 0.0016 'International Tables Vol C Tables 4.2.6.8 and 6.1.1.4'
H H 0.0000 0.0000 'International Tables Vol C Tables 4.2.6.8 and 6.1.1.4'
Co Co 0.3494 0.9721 'Intnl. Tables Vol C Tables 4.2.6.8 and 6.1.1.4'
N N 0.0061 0.0033 'International Tables Vol C Tables 4.2.6.8 and 6.1.1.4'
P P 0.1023 0.0942 'International Tables Vol C Tables 4.2.6.8 and 6.1.1.4'

loop_
_geom_angle_atom_site_label_1
_geom_angle_atom_site_label_2
_geom_angle_atom_site_label_3
_geom_angle
N5 Co1 P1 101.29(5)
N5 Co1 C1 98.30(7)
N5 Co1 C13 162.95(8)
N5 Co1 C20 97.90(7)
C1 Co1 P1 94.55(6)
C1 Co1 C20 153.32(8)
C13 Co1 P1 95.73(6)
C13 Co1 C1 79.18(8)
C13 Co1 C20 79.12(8)
C20 Co1 P1 102.89(6)
C39 P1 Co1 115.90(8)
C39 P1 C41 103.18(11)
C40 P1 Co1 116.20(7)
C40 P1 C39 99.55(11)
C40 P1 C41 101.31(11)
C41 P1 Co1 117.98(8)
C1 N1 C2 111.22(16)
C1 N1 C21 124.09(15)
C2 N1 C21 122.61(16)
C1 N2 C8 113.50(16)
C7 N2 C1 112.46(16)
C7 N2 C8 134.03(17)
C14 N3 C12 133.82(17)
C14 N3 C20 112.10(16)
C20 N3 C12 113.36(16)
C19 N4 C30 123.78(16)
C20 N4 C19 111.47(16)
C20 N4 C30 124.70(15)
N6 N5 Co1 178.99(19)
N1 C1 Co1 138.95(14)
N1 C1 N2 103.49(15)
N2 C1 Co1 116.73(13)
C3 C2 N1 130.87(19)
C3 C2 C7 122.00(19)
C7 C2 N1 107.12(17)
C2 C3 H3 121.6
C2 C3 C4 116.8(2)
C4 C3 H3 121.6
C3 C4 H4 119.3
C5 C4 C3 121.4(2)
C5 C4 H4 119.3
C4 C5 H5 119.1
C4 C5 C6 121.9(2)
C6 C5 H5 119.1
C5 C6 H6 121.5
C5 C6 C7 116.9(2)
C7 C6 H6 121.5
N2 C7 C2 105.70(17)
N2 C7 C6 133.2(2)
C2 C7 C6 121.06(19)
C9 C8 N2 129.30(18)
C9 C8 C13 122.05(19)
C13 C8 N2 108.59(16)
C8 C9 H9 121.2
C10 C9 C8 117.63(19)
C10 C9 H9 121.2
C9 C10 H10 118.8
C9 C10 C11 122.45(19)
C11 C10 H10 118.8
C10 C11 H11 121.2
C12 C11 C10 117.69(19)
C12 C11 H11 121.2
C11 C12 N3 129.30(18)
C13 C12 N3 108.69(16)
C13 C12 C11 122.00(19)
C8 C13 Co1 120.76(14)
C12 C13 Co1 121.26(14)
C12 C13 C8 117.96(17)
N3 C14 C19 105.65(16)
C15 C14 N3 133.3(2)
C15 C14 C19 121.04(19)
C14 C15 H15 121.5
C14 C15 C16 117.1(2)
C16 C15 H15 121.5
C15 C16 H16 119.0
C15 C16 C17 122.0(2)
C17 C16 H16 119.0
C16 C17 H17 119.5
C16 C17 C18 121.1(2)
C18 C17 H17 119.5
C17 C18 H18 121.5
C19 C18 C17 117.0(2)
C19 C18 H18 121.5
N4 C19 C14 107.08(17)
C18 C19 N4 131.1(2)
C18 C19 C14 121.82(19)
N3 C20 Co1 117.06(13)
N4 C20 Co1 139.55(14)
N4 C20 N3 103.39(15)
C22 C21 N1 118.35(18)
C22 C21 C26 121.98(19)
C26 C21 N1 119.65(18)
C21 C22 C27 121.06(19)
C23 C22 C21 118.07(19)
C23 C22 C27 120.87(19)
C22 C23 H23 118.9
C24 C23 C22 122.2(2)
C24 C23 H23 118.9
C23 C24 C25 118.4(2)
C23 C24 C28 120.7(2)
C25 C24 C28 120.8(2)
C24 C25 H25 119.1
C24 C25 C26 121.8(2)
C26 C25 H25 119.1
C21 C26 C25 117.5(2)
C21 C26 C29 121.44(19)
C25 C26 C29 121.05(19)
C22 C27 H27A 109.5
C22 C27 H27B 109.5
C22 C27 H27C 109.5
H27A C27 H27B 109.5
H27A C27 H27C 109.5
H27B C27 H27C 109.5
C24 C28 H28A 109.5
C24 C28 H28B 109.5
C24 C28 H28C 109.5
H28A C28 H28B 109.5
H28A C28 H28C 109.5
H28B C28 H28C 109.5
C26 C29 H29A 109.5
C26 C29 H29B 109.5
C26 C29 H29C 109.5
H29A C29 H29B 109.5
H29A C29 H29C 109.5
H29B C29 H29C 109.5
C31 C30 N4 119.15(18)
C35 C30 N4 119.03(17)
C35 C30 C31 121.82(18)
C30 C31 C36 121.72(19)
C32 C31 C30 117.52(19)
C32 C31 C36 120.75(19)
C31 C32 H32 118.8
C33 C32 C31 122.32(19)
C33 C32 H32 118.8
C32 C33 C34 118.40(19)
C32 C33 C37 120.1(2)
C34 C33 C37 121.5(2)
C33 C34 H34 119.4
C33 C34 C35 121.2(2)
C35 C34 H34 119.4
C30 C35 C34 118.63(18)
C30 C35 C38 120.31(18)
C34 C35 C38 121.02(19)
C31 C36 H36A 109.5
C31 C36 H36B 109.5
C31 C36 H36C 109.5
H36A C36 H36B 109.5
H36A C36 H36C 109.5
H36B C36 H36C 109.5
C33 C37 H37A 109.5
C33 C37 H37B 109.5
C33 C37 H37C 109.5
H37A C37 H37B 109.5
H37A C37 H37C 109.5
H37B C37 H37C 109.5
C35 C38 H38A 109.5
C35 C38 H38B 109.5
C35 C38 H38C 109.5
H38A C38 H38B 109.5
H38A C38 H38C 109.5
H38B C38 H38C 109.5
P1 C39 H39A 109.5
P1 C39 H39B 109.5
P1 C39 H39C 109.5
H39A C39 H39B 109.5
H39A C39 H39C 109.5
H39B C39 H39C 109.5
P1 C40 H40A 109.5
P1 C40 H40B 109.5
P1 C40 H40C 109.5
H40A C40 H40B 109.5
H40A C40 H40C 109.5
H40B C40 H40C 109.5
P1 C41 H41A 109.5
P1 C41 H41B 109.5
P1 C41 H41C 109.5
H41A C41 H41B 109.5
H41A C41 H41C 109.5
H41B C41 H41C 109.5

loop_
_geom_bond_atom_site_label_1
_geom_bond_atom_site_label_2
_geom_bond_distance
Co1 P1 2.2131(6)
Co1 N5 1.871(2)
Co1 C1 1.9033(19)
Co1 C13 1.8734(19)
Co1 C20 1.9079(19)
P1 C39 1.826(2)
P1 C40 1.826(2)
P1 C41 1.828(2)
N1 C1 1.384(2)
N1 C2 1.406(2)
N1 C21 1.439(2)
N2 C1 1.397(2)
N2 C7 1.391(2)
N2 C8 1.404(3)
N3 C12 1.407(3)
N3 C14 1.393(2)
N3 C20 1.399(2)
N4 C19 1.396(2)
N4 C20 1.387(2)
N4 C30 1.437(2)
N5 N6 1.022(2)
C2 C3 1.391(3)
C2 C7 1.393(3)
C3 H3 0.9500
C3 C4 1.392(3)
C4 H4 0.9500
C4 C5 1.390(4)
C5 H5 0.9500
C5 C6 1.393(3)
C6 H6 0.9500
C6 C7 1.393(3)
C8 C9 1.394(3)
C8 C13 1.397(3)
C9 H9 0.9500
C9 C10 1.389(3)
C10 H10 0.9500
C10 C11 1.397(3)
C11 H11 0.9500
C11 C12 1.393(3)
C12 C13 1.390(3)
C14 C15 1.389(3)
C14 C19 1.400(3)
C15 H15 0.9500
C15 C16 1.391(3)
C16 H16 0.9500
C16 C17 1.391(4)
C17 H17 0.9500
C17 C18 1.395(3)
C18 H18 0.9500
C18 C19 1.389(3)
C21 C22 1.393(3)
C21 C26 1.397(3)
C22 C23 1.389(3)
C22 C27 1.502(3)
C23 H23 0.9500
C23 C24 1.380(3)
C24 C25 1.391(3)
C24 C28 1.512(3)
C25 H25 0.9500
C25 C26 1.401(3)
C26 C29 1.504(3)
C27 H27A 0.9800
C27 H27B 0.9800
C27 H27C 0.9800
C28 H28A 0.9800
C28 H28B 0.9800
C28 H28C 0.9800
C29 H29A 0.9800
C29 H29B 0.9800
C29 H29C 0.9800
C30 C31 1.398(3)
C30 C35 1.390(3)
C31 C32 1.392(3)
C31 C36 1.512(3)
C32 H32 0.9500
C32 C33 1.388(3)
C33 C34 1.394(3)
C33 C37 1.512(3)
C34 H34 0.9500
C34 C35 1.394(3)
C35 C38 1.510(3)
C36 H36A 0.9800
C36 H36B 0.9800
C36 H36C 0.9800
C37 H37A 0.9800
C37 H37B 0.9800
C37 H37C 0.9800
C38 H38A 0.9800
C38 H38B 0.9800
C38 H38C 0.9800
C39 H39A 0.9800
C39 H39B 0.9800
C39 H39C 0.9800
C40 H40A 0.9800
C40 H40B 0.9800
C40 H40C 0.9800
C41 H41A 0.9800
C41 H41B 0.9800
C41 H41C 0.9800

loop_
_geom_torsion_atom_site_label_1
_geom_torsion_atom_site_label_2
_geom_torsion_atom_site_label_3
_geom_torsion_atom_site_label_4
_geom_torsion
P1 Co1 N5 N6 -127(12)
P1 Co1 C1 N1 82.3(2)
P1 Co1 C1 N2 -85.05(13)
P1 Co1 C13 C8 83.82(15)
P1 Co1 C13 C12 -95.09(15)
P1 Co1 C20 N3 88.85(14)
P1 Co1 C20 N4 -92.2(2)
N1 C2 C3 C4 179.8(2)
N1 C2 C7 N2 1.0(2)
N1 C2 C7 C6 -178.14(18)
N1 C21 C22 C23 -179.88(16)
N1 C21 C22 C27 -0.3(3)
N1 C21 C26 C25 -179.85(17)
N1 C21 C26 C29 0.7(3)
N2 C8 C9 C10 177.04(19)
N2 C8 C13 Co1 7.3(2)
N2 C8 C13 C12 -173.75(17)
N3 C12 C13 Co1 -7.6(2)
N3 C12 C13 C8 173.49(16)
N3 C14 C15 C16 178.1(2)
N3 C14 C19 N4 -1.6(2)
N3 C14 C19 C18 -179.67(18)
N4 C30 C31 C32 -176.35(16)
N4 C30 C31 C36 4.8(3)
N4 C30 C35 C34 177.19(17)
N4 C30 C35 C38 -0.5(3)
N5 Co1 P1 C39 -128.93(10)
N5 Co1 P1 C40 114.69(10)
N5 Co1 P1 C41 -5.91(10)
N5 Co1 C1 N1 -19.8(2)
N5 Co1 C1 N2 172.82(14)
N5 Co1 C13 C8 -92.7(3)
N5 Co1 C13 C12 88.4(3)
N5 Co1 C20 N3 -167.58(14)
N5 Co1 C20 N4 11.4(2)
C1 Co1 P1 C39 131.66(11)
C1 Co1 P1 C40 15.27(11)
C1 Co1 P1 C41 -105.32(10)
C1 Co1 N5 N6 -30(12)
C1 Co1 C13 C8 -9.73(15)
C1 Co1 C13 C12 171.36(17)
C1 Co1 C20 N3 -40.7(3)
C1 Co1 C20 N4 138.3(2)
C1 N1 C2 C3 178.2(2)
C1 N1 C2 C7 -1.0(2)
C1 N1 C21 C22 63.8(2)
C1 N1 C21 C26 -117.8(2)
C1 N2 C7 C2 -0.6(2)
C1 N2 C7 C6 178.3(2)
C1 N2 C8 C9 -176.09(19)
C1 N2 C8 C13 1.2(2)
C2 N1 C1 Co1 -167.86(17)
C2 N1 C1 N2 0.6(2)
C2 N1 C21 C22 -98.4(2)
C2 N1 C21 C26 80.0(2)
C2 C3 C4 C5 -0.9(3)
C3 C2 C7 N2 -178.29(18)
C3 C2 C7 C6 2.6(3)
C3 C4 C5 C6 1.6(3)
C4 C5 C6 C7 -0.1(3)
C5 C6 C7 N2 179.3(2)
C5 C6 C7 C2 -1.9(3)
C7 N2 C1 Co1 171.57(13)
C7 N2 C1 N1 0.1(2)
C7 N2 C8 C9 3.2(4)
C7 N2 C8 C13 -179.41(19)
C7 C2 C3 C4 -1.2(3)
C8 N2 C1 Co1 -8.9(2)
C8 N2 C1 N1 179.53(15)
C8 N2 C7 C2 -180.0(2)
C8 N2 C7 C6 -1.1(4)
C8 C9 C10 C11 -2.4(3)
C9 C8 C13 Co1 -175.12(15)
C9 C8 C13 C12 3.8(3)
C9 C10 C11 C12 0.9(3)
C10 C11 C12 N3 -175.52(19)
C10 C11 C12 C13 3.2(3)
C11 C12 C13 Co1 173.45(15)
C11 C12 C13 C8 -5.5(3)
C12 N3 C14 C15 -3.9(4)
C12 N3 C14 C19 174.05(19)
C12 N3 C20 Co1 1.9(2)
C12 N3 C20 N4 -177.41(15)
C13 Co1 P1 C39 52.10(11)
C13 Co1 P1 C40 -64.28(11)
C13 Co1 P1 C41 175.12(10)
C13 Co1 N5 N6 50(12)
C13 Co1 C1 N1 177.3(2)
C13 Co1 C1 N2 9.93(14)
C13 Co1 C20 N3 -4.60(14)
C13 Co1 C20 N4 174.4(2)
C13 C8 C9 C10 0.0(3)
C14 N3 C12 C11 12.9(4)
C14 N3 C12 C13 -166.0(2)
C14 N3 C20 Co1 173.54(13)
C14 N3 C20 N4 -5.8(2)
C14 C15 C16 C17 0.9(3)
C15 C14 C19 N4 176.67(18)
C15 C14 C19 C18 -1.4(3)
C15 C16 C17 C18 -1.2(4)
C16 C17 C18 C19 0.2(3)
C17 C18 C19 N4 -176.5(2)
C17 C18 C19 C14 1.1(3)
C19 N4 C20 Co1 -174.39(17)
C19 N4 C20 N3 4.7(2)
C19 N4 C30 C31 -93.8(2)
C19 N4 C30 C35 85.8(2)
C19 C14 C15 C16 0.4(3)
C20 Co1 P1 C39 -28.01(11)
C20 Co1 P1 C40 -144.39(11)
C20 Co1 P1 C41 95.01(10)
C20 Co1 N5 N6 128(12)
C20 Co1 C1 N1 -146.63(19)
C20 Co1 C1 N2 46.0(3)
C20 Co1 C13 C8 -174.12(17)
C20 Co1 C13 C12 6.97(16)
C20 N3 C12 C11 -177.90(19)
C20 N3 C12 C13 3.2(2)
C20 N3 C14 C15 -173.3(2)
C20 N3 C14 C19 4.7(2)
C20 N4 C19 C14 -2.0(2)
C20 N4 C19 C18 175.8(2)
C20 N4 C30 C31 89.2(2)
C20 N4 C30 C35 -91.1(2)
C21 N1 C1 Co1 28.2(3)
C21 N1 C1 N2 -163.33(16)
C21 N1 C2 C3 -17.6(3)
C21 N1 C2 C7 163.20(17)
C21 C22 C23 C24 -0.9(3)
C22 C21 C26 C25 -1.5(3)
C22 C21 C26 C29 179.03(19)
C22 C23 C24 C25 -0.2(3)
C22 C23 C24 C28 -178.9(2)
C23 C24 C25 C26 0.5(3)
C24 C25 C26 C21 0.4(3)
C24 C25 C26 C29 179.8(2)
C26 C21 C22 C23 1.8(3)
C26 C21 C22 C27 -178.61(18)
C27 C22 C23 C24 179.50(19)
C28 C24 C25 C26 179.2(2)
C30 N4 C19 C14 -179.28(17)
C30 N4 C19 C18 -1.5(3)
C30 N4 C20 Co1 2.9(3)
C30 N4 C20 N3 -178.09(17)
C30 C31 C32 C33 -1.3(3)
C31 C30 C35 C34 -3.1(3)
C31 C30 C35 C38 179.12(18)
C31 C32 C33 C34 -2.1(3)
C31 C32 C33 C37 177.12(18)
C32 C33 C34 C35 3.0(3)
C33 C34 C35 C30 -0.5(3)
C33 C34 C35 C38 177.27(19)
C35 C30 C31 C32 4.0(3)
C35 C30 C31 C36 -174.88(18)
C36 C31 C32 C33 177.58(19)
C37 C33 C34 C35 -176.21(19)
